data_7233760
loop_
_publ_author_name
'Erhart, Oliver'
'Georgiev, Peter A.'
'Krautscheid, Harald'

_publ_section_title
;
 Desolvation process in the flexible metal--organic framework
 [Cu(Me-4py-trz-ia)], adsorption of dihydrogen and related structure
 responses
;
_journal_issue 43
_journal_name_full CrystEngComm
_journal_page_first 6523
_journal_paper_doi 10.1039/C9CE00992B
_journal_volume 21
_journal_year 2019
_chemical_formula_sum 'C16 H10 Cu N4 O4'
_chemical_formula_weight 385.82
_space_group_crystal_system monoclinic
_space_group_IT_number 14
_space_group_name_Hall '-P 2ybc'
_space_group_name_H-M_alt 'P 1 21/c 1'
_symmetry_space_group_name_Hall '-P 2ybc'
_symmetry_space_group_name_H-M 'P 1 21/c 1'
_atom_sites_solution_hydrogens geom
_atom_sites_solution_primary direct
_atom_sites_solution_secondary difmap
_audit_creation_method SHELXL-2014/7
_audit_update_record
;
2019-07-22 deposited with the CCDC.    2019-09-09 downloaded from the CCDC.
;
_cell_angle_alpha 90
_cell_angle_beta 90.716(3)
_cell_angle_gamma 90
_cell_formula_units_Z 4
_cell_length_a 13.5518(4)
_cell_length_b 13.9161(4)
_cell_length_c 14.8283(4)
_cell_measurement_reflns_used 30369
_cell_measurement_temperature 150(2)
_cell_measurement_theta_max 70.83
_cell_measurement_theta_min 3.26
_cell_volume 2796.22(14)
_computing_cell_refinement 'STOE X-AREA'
_computing_data_collection 'STOE X-AREA'
_computing_data_reduction 'STOE X-AREA'
_computing_structure_refinement 'SHELXL-2014/7 (Sheldrick, 2014)'
_computing_structure_solution 'SHELXT-2014/5 (Sheldrick, 2014)'
_diffrn_ambient_temperature 150(2)
_diffrn_measured_fraction_theta_full 0.996
_diffrn_measured_fraction_theta_max 0.985
_diffrn_measurement_device_type 'STOE STADIVARI'
_diffrn_measurement_method 'rotation method, \w scans'
_diffrn_radiation_type CuK\a
_diffrn_radiation_wavelength 1.54186
_diffrn_reflns_av_R_equivalents 0.0502
_diffrn_reflns_av_unetI/netI 0.0310
_diffrn_reflns_Laue_measured_fraction_full 0.996
_diffrn_reflns_Laue_measured_fraction_max 0.985
_diffrn_reflns_limit_h_max 15
_diffrn_reflns_limit_h_min -16
_diffrn_reflns_limit_k_max 17
_diffrn_reflns_limit_k_min -13
_diffrn_reflns_limit_l_max 11
_diffrn_reflns_limit_l_min -18
_diffrn_reflns_number 33399
_diffrn_reflns_point_group_measured_fraction_full 0.996
_diffrn_reflns_point_group_measured_fraction_max 0.985
_diffrn_reflns_theta_full 67.686
_diffrn_reflns_theta_max 70.456
_diffrn_reflns_theta_min 4.357
_diffrn_source 'GeniX 3D HF Cu'
_exptl_absorpt_coefficient_mu 1.262
_exptl_absorpt_correction_T_max 0.9323
_exptl_absorpt_correction_T_min 0.8634
_exptl_absorpt_correction_type numerical
_exptl_absorpt_process_details
;
STOE X-Red32, absorption correction by Gaussian integration, analogous to
P. Coppens, "The Evaluation of Absorption and Extinction in Single-Crystal
Structure Analysis", published in
F. R. Ahmed (Editor), "Crystallographic Computing",
Munksgaard, Copenhagen (1970), 255 - 270.
Afterwards scaling of reflection intensities was performed within STOE LANA.
J. Koziskova, F. Hahn, J. Richter, J. Kozisek, 
Acta Chimica Slovaca, vol. 9, no. 2, 2016, pp. 136 - 140.
Finally a spherical absorption correction was done within STOE LANA.
;
_exptl_crystal_colour blue
_exptl_crystal_density_diffrn 0.916
_exptl_crystal_description prism
_exptl_crystal_F_000 780
_exptl_crystal_size_max 0.160
_exptl_crystal_size_mid 0.100
_exptl_crystal_size_min 0.080
_refine_diff_density_max 0.999
_refine_diff_density_min -0.713
_refine_diff_density_rms 0.102
_refine_ls_extinction_method none
_refine_ls_goodness_of_fit_ref 1.062
_refine_ls_hydrogen_treatment constr
_refine_ls_matrix_type full
_refine_ls_number_parameters 230
_refine_ls_number_reflns 5258
_refine_ls_number_restraints 0
_refine_ls_restrained_S_all 1.062
_refine_ls_R_factor_all 0.0734
_refine_ls_R_factor_gt 0.0593
_refine_ls_shift/su_max 0.000
_refine_ls_shift/su_mean 0.000
_refine_ls_structure_factor_coef Fsqd
_refine_ls_weighting_details 'w=1/[\s^2^(Fo^2^)+(0.1188P)^2^+0.4690P] where P=(Fo^2^+2Fc^2^)/3'
_refine_ls_weighting_scheme calc
_refine_ls_wR_factor_gt 0.1684
_refine_ls_wR_factor_ref 0.1772
_reflns_Friedel_coverage 0.000
_reflns_number_gt 3932
_reflns_number_total 5258
_reflns_threshold_expression 'I > 2\s(I)'
_cod_data_source_file c9ce00992b2.cif
_cod_data_source_block phase-1e
_cod_depositor_comments 'Adding full bibliography for 7233759--7233763.cif.'
_cod_database_code 7233760
_shelx_shelxl_version_number 2014/7
_shelx_space_group_comment
;
The symmetry employed for this shelxl refinement is uniquely defined
by the following loop, which should always be used as a source of
symmetry information in preference to the above space-group names.
They are only intended as comments.
;
_shelx_estimated_absorpt_t_min 0.824
_shelx_estimated_absorpt_t_max 0.906

loop_
_space_group_symop_operation_xyz
'x, y, z'
'-x, y+1/2, -z+1/2'
'-x, -y, -z'
'x, -y-1/2, z-1/2'

loop_
_atom_site_label
_atom_site_type_symbol
_atom_site_fract_x
_atom_site_fract_y
_atom_site_fract_z
_atom_site_U_iso_or_equiv
_atom_site_adp_type
_atom_site_occupancy
_atom_site_site_symmetry_order
_atom_site_calc_flag
_atom_site_refinement_flags_posn
_atom_site_refinement_flags_adp
_atom_site_refinement_flags_occupancy
C1 C 0.3655(2) 0.4663(2) 0.11493(18) 0.0274(6) Uani 1 1 d . . .
C2 C 0.28675(19) 0.41690(19) 0.16875(17) 0.0248(6) Uani 1 1 d . . .
C3 C 0.26074(18) 0.32315(18) 0.14702(16) 0.0236(5) Uani 1 1 d . . .
H3 H 0.2943 0.2896 0.1008 0.028 Uiso 1 1 calc R U .
C4 C 0.18508(18) 0.27907(18) 0.19375(16) 0.0214(5) Uani 1 1 d . . .
C5 C 0.13681(19) 0.32489(18) 0.26284(16) 0.0237(5) Uani 1 1 d . . .
H5 H 0.0854 0.2934 0.2942 0.028 Uiso 1 1 calc R U .
C6 C 0.16459(19) 0.41811(19) 0.28585(17) 0.0251(6) Uani 1 1 d . . .
C7 C 0.23785(19) 0.4643(2) 0.23808(17) 0.0269(6) Uani 1 1 d . . .
H7 H 0.2549 0.5288 0.2526 0.032 Uiso 1 1 calc R U .
C8 C 0.11526(19) 0.4682(2) 0.36367(18) 0.0268(6) Uani 1 1 d . . .
C9 C 0.0250(2) 0.2367(2) 0.05573(19) 0.0355(7) Uani 1 1 d . . .
H9A H 0.0421 0.2401 -0.0082 0.053 Uiso 1 1 calc R U .
H9B H 0.0362 0.2995 0.0840 0.053 Uiso 1 1 calc R U .
H9C H -0.0447 0.2190 0.0613 0.053 Uiso 1 1 calc R U .
C10 C 0.08742(18) 0.16347(18) 0.10132(16) 0.0229(5) Uani 1 1 d . . .
C11 C 0.19302(19) 0.09478(18) 0.19244(16) 0.0231(5) Uani 1 1 d . . .
C12 C 0.2683(2) 0.0758(2) 0.26375(17) 0.0268(6) Uani 1 1 d . . .
C13 C 0.3208(3) 0.1434(3) 0.3084(3) 0.0660(13) Uani 1 1 d . . .
H13 H 0.3116 0.2094 0.2943 0.079 Uiso 1 1 calc R U .
C14 C 0.3881(3) 0.1166(3) 0.3748(3) 0.0688(14) Uani 1 1 d . . .
H14 H 0.4247 0.1657 0.4046 0.083 Uiso 1 1 calc R U .
C15 C 0.3561(4) -0.0368(3) 0.3534(3) 0.0781(16) Uani 1 1 d . . .
H15 H 0.3688 -0.1024 0.3672 0.094 Uiso 1 1 calc R U .
C16 C 0.2876(4) -0.0165(3) 0.2863(3) 0.0783(17) Uani 1 1 d . . .
H16 H 0.2541 -0.0674 0.2560 0.094 Uiso 1 1 calc R U .
Cu1 Cu 0.5000 0.0000 0.5000 0.0233(2) Uani 1 2 d S . P
Cu2 Cu 0.0000 0.0000 0.0000 0.01825(19) Uani 1 2 d S . P
N1 N 0.15600(15) 0.18300(15) 0.16719(13) 0.0214(5) Uani 1 1 d . . .
N2 N 0.08457(15) 0.07026(15) 0.08866(14) 0.0233(5) Uani 1 1 d . . .
N3 N 0.15018(17) 0.02668(17) 0.14628(15) 0.0261(5) Uani 1 1 d . . .
N4 N 0.40407(16) 0.02823(18) 0.39869(14) 0.0282(5) Uani 1 1 d . . .
O1 O 0.42631(13) 0.41127(13) 0.07532(12) 0.0270(4) Uani 1 1 d . . .
O2 O 0.36679(16) 0.55486(14) 0.10857(15) 0.0398(5) Uani 1 1 d . . .
O3 O 0.05033(13) 0.41856(13) 0.40438(11) 0.0253(4) Uani 1 1 d . . .
O4 O 0.13731(16) 0.55186(15) 0.38364(15) 0.0395(5) Uani 1 1 d . . .

loop_
_atom_site_aniso_label
_atom_site_aniso_U_11
_atom_site_aniso_U_22
_atom_site_aniso_U_33
_atom_site_aniso_U_23
_atom_site_aniso_U_13
_atom_site_aniso_U_12
C1 0.0252(14) 0.0345(14) 0.0225(13) -0.0008(12) 0.0010(11) -0.0048(12)
C2 0.0233(13) 0.0297(14) 0.0215(12) 0.0005(11) 0.0020(10) -0.0026(10)
C3 0.0234(13) 0.0295(13) 0.0181(11) -0.0027(10) 0.0028(9) 0.0004(10)
C4 0.0225(12) 0.0239(12) 0.0178(11) -0.0005(10) -0.0010(9) -0.0022(10)
C5 0.0220(12) 0.0291(13) 0.0202(12) -0.0006(10) 0.0027(9) -0.0023(10)
C6 0.0265(13) 0.0275(13) 0.0214(12) -0.0041(11) 0.0024(10) 0.0013(10)
C7 0.0283(14) 0.0265(14) 0.0259(13) -0.0023(11) 0.0020(10) -0.0031(11)
C8 0.0234(14) 0.0341(14) 0.0228(13) -0.0041(12) 0.0016(10) 0.0020(11)
C9 0.0413(17) 0.0331(15) 0.0318(14) -0.0050(12) -0.0121(12) 0.0039(12)
C10 0.0226(12) 0.0278(13) 0.0183(11) -0.0013(10) 0.0018(9) -0.0029(10)
C11 0.0223(13) 0.0274(13) 0.0197(11) 0.0001(10) 0.0017(10) -0.0021(10)
C12 0.0250(13) 0.0331(15) 0.0221(12) -0.0017(11) -0.0004(10) 0.0013(11)
C13 0.087(3) 0.0342(18) 0.075(3) 0.0163(18) -0.054(2) -0.0139(18)
C14 0.085(3) 0.041(2) 0.078(3) 0.0107(19) -0.060(2) -0.0189(19)
C15 0.100(3) 0.036(2) 0.097(3) 0.000(2) -0.070(3) 0.007(2)
C16 0.102(4) 0.0351(19) 0.096(3) -0.005(2) -0.073(3) -0.002(2)
Cu1 0.0187(3) 0.0341(4) 0.0173(3) -0.0016(2) 0.0004(2) 0.0070(2)
Cu2 0.0194(3) 0.0214(3) 0.0139(3) 0.00001(18) 0.0007(2) -0.00359(18)
N1 0.0212(10) 0.0249(11) 0.0180(10) -0.0007(8) 0.0015(8) -0.0018(8)
N2 0.0234(11) 0.0267(11) 0.0198(10) -0.0003(9) -0.0023(8) -0.0026(9)
N3 0.0278(12) 0.0283(11) 0.0222(11) 0.0007(10) -0.0036(9) 0.0005(10)
N4 0.0250(12) 0.0388(12) 0.0206(11) -0.0024(10) -0.0028(9) 0.0079(10)
O1 0.0244(10) 0.0342(10) 0.0225(9) 0.0004(8) 0.0063(7) -0.0059(8)
O2 0.0407(13) 0.0280(11) 0.0511(13) 0.0031(10) 0.0160(10) -0.0070(9)
O3 0.0296(10) 0.0274(9) 0.0190(8) -0.0014(7) 0.0057(7) 0.0052(7)
O4 0.0399(12) 0.0348(12) 0.0441(12) -0.0181(10) 0.0158(10) -0.0099(9)

loop_
_atom_type_symbol
_atom_type_description
_atom_type_scat_dispersion_real
_atom_type_scat_dispersion_imag
_atom_type_scat_source
C C 0.0181 0.0091 'International Tables Vol C Tables 4.2.6.8 and 6.1.1.4'
H H 0.0000 0.0000 'International Tables Vol C Tables 4.2.6.8 and 6.1.1.4'
Cu Cu -1.9646 0.5888 'International Tables Vol C Tables 4.2.6.8 and 6.1.1.4'
N N 0.0311 0.0180 'International Tables Vol C Tables 4.2.6.8 and 6.1.1.4'
O O 0.0492 0.0322 'International Tables Vol C Tables 4.2.6.8 and 6.1.1.4'

loop_
_geom_angle_atom_site_label_1
_geom_angle_atom_site_label_2
_geom_angle_atom_site_label_3
_geom_angle
_geom_angle_site_symmetry_1
_geom_angle_site_symmetry_3
O2 C1 O1 123.7(2) . .
O2 C1 C2 120.4(2) . .
O1 C1 C2 115.9(2) . .
C3 C2 C7 119.6(2) . .
C3 C2 C1 119.1(2) . .
C7 C2 C1 121.3(2) . .
C4 C3 C2 119.1(2) . .
C5 C4 C3 121.8(2) . .
C5 C4 N1 120.0(2) . .
C3 C4 N1 118.2(2) . .
C4 C5 C6 118.9(2) . .
C7 C6 C5 120.1(2) . .
C7 C6 C8 120.2(2) . .
C5 C6 C8 119.7(2) . .
C6 C7 C2 120.5(3) . .
O4 C8 O3 124.2(2) . .
O4 C8 C6 120.6(2) . .
O3 C8 C6 115.2(2) . .
N2 C10 N1 108.5(2) . .
N2 C10 C9 126.8(2) . .
N1 C10 C9 124.6(2) . .
N3 C11 N1 110.3(2) . .
N3 C11 C12 122.9(2) . .
N1 C11 C12 126.7(2) . .
C13 C12 C16 116.3(3) . .
C13 C12 C11 125.4(3) . .
C16 C12 C11 118.3(3) . .
C12 C13 C14 120.0(3) . .
N4 C14 C13 123.7(3) . .
N4 C15 C16 123.9(4) . .
C12 C16 C15 119.9(3) . .
O1 Cu1 O1 180.00(8) 4_566 2_645
O1 Cu1 N4 88.47(8) 4_566 .
O1 Cu1 N4 91.53(8) 2_645 .
O1 Cu1 N4 91.53(8) 4_566 3_656
O1 Cu1 N4 88.47(8) 2_645 3_656
N4 Cu1 N4 180.00(14) . 3_656
O3 Cu2 O3 180.00(14) 4_565 2_545
O3 Cu2 N2 90.51(8) 4_565 3
O3 Cu2 N2 89.49(8) 2_545 3
O3 Cu2 N2 89.49(8) 4_565 .
O3 Cu2 N2 90.51(8) 2_545 .
N2 Cu2 N2 180.0 3 .
C10 N1 C11 105.0(2) . .
C10 N1 C4 124.0(2) . .
C11 N1 C4 130.8(2) . .
C10 N2 N3 109.4(2) . .
C10 N2 Cu2 126.61(17) . .
N3 N2 Cu2 124.03(17) . .
C11 N3 N2 106.7(2) . .
C14 N4 C15 116.1(3) . .
C14 N4 Cu1 119.5(2) . .
C15 N4 Cu1 124.4(2) . .
C1 O1 Cu1 102.84(17) . 2_655
C8 O3 Cu2 106.25(16) . 2

loop_
_geom_bond_atom_site_label_1
_geom_bond_atom_site_label_2
_geom_bond_distance
_geom_bond_site_symmetry_2
C1 O2 1.236(4) .
C1 O1 1.274(3) .
C1 C2 1.507(4) .
C2 C3 1.388(4) .
C2 C7 1.396(4) .
C3 C4 1.388(4) .
C4 C5 1.379(3) .
C4 N1 1.447(3) .
C5 C6 1.392(4) .
C6 C7 1.385(4) .
C6 C8 1.511(3) .
C8 O4 1.238(4) .
C8 O3 1.276(3) .
C9 C10 1.483(4) .
C10 N2 1.311(3) .
C10 N1 1.367(3) .
C11 N3 1.301(3) .
C11 N1 1.376(3) .
C11 C12 1.484(3) .
C12 C13 1.349(4) .
C12 C16 1.352(5) .
C13 C14 1.386(5) .
C14 N4 1.297(4) .
C15 N4 1.297(5) .
C15 C16 1.381(5) .
Cu1 O1 1.9487(17) 4_566
Cu1 O1 1.9487(17) 2_645
Cu1 N4 2.013(2) .
Cu1 N4 2.013(2) 3_656
Cu2 O3 1.9452(17) 4_565
Cu2 O3 1.9452(17) 2_545
Cu2 N2 1.990(2) 3
Cu2 N2 1.990(2) .
N2 N3 1.367(3) .
O1 Cu1 1.9487(17) 2_655
O3 Cu2 1.9453(17) 2
